data_4060500
loop_
_publ_author_name
'Doherty, Simon'
'Knight, Julian G.'
'Rath, Rakesh K.'
'Clegg, William'
'Harrington, Ross W.'
'Newman, Colin R.'
'Campbell, Robert'
'Amin, Hiren'

_publ_section_title
;
Ruthenium Complexes of Six-Electron-Donor NUPHOS-Type Diphosphines: 
Highly Selective Catalysts for the Hydrocarboxylation of Terminal Alkynes
;
_journal_issue 11
_journal_name_full Organometallics
_journal_page_first 2633
_journal_page_last 2644
_journal_paper_doi 10.1021/om050014j
_journal_volume 24
_journal_year 2005
_chemical_formula_moiety 'C48 H56 P2 Ru2, 2 C H2 Cl2, C6 H14'
_chemical_formula_sum 'C56 H74 Cl8 P2 Ru2'
_chemical_formula_weight 1294.83
_space_group_IT_number 2
_symmetry_cell_setting triclinic
_symmetry_space_group_name_Hall '-P 1'
_symmetry_space_group_name_H-M 'P -1'
_atom_sites_solution_hydrogens geom
_atom_sites_solution_primary direct
_atom_sites_solution_secondary difmap
_audit_creation_method SHELXL-97
_cell_angle_alpha 92.326(9)
_cell_angle_beta 108.030(5)
_cell_angle_gamma 112.768(8)
_cell_formula_units_Z 1
_cell_length_a 10.4797(5)
_cell_length_b 11.8099(14)
_cell_length_c 13.5696(12)
_cell_measurement_reflns_used 20415
_cell_measurement_temperature 150(2)
_cell_measurement_theta_max 27.50
_cell_measurement_theta_min 1.90
_cell_volume 1447.7(2)
_computing_cell_refinement EvalCCD
_computing_data_collection 'Nonius COLLECT'
_computing_data_reduction EvalCCD
_computing_molecular_graphics 'Bruker SHELXTL'
_computing_publication_material 'Bruker SHELXTL and local programs'
_computing_structure_refinement 'Bruker SHELXTL'
_computing_structure_solution 'Bruker SHELXTL'
_diffrn_ambient_temperature 150(2)
_diffrn_measured_fraction_theta_full 0.989
_diffrn_measured_fraction_theta_max 0.988
_diffrn_measurement_device_type 'Nonius KappaCCD diffractometer'
_diffrn_measurement_method '\f and \w scans'
_diffrn_radiation_monochromator graphite
_diffrn_radiation_source 'sealed tube'
_diffrn_radiation_type MoK\a
_diffrn_radiation_wavelength 0.71073
_diffrn_reflns_av_R_equivalents 0.0396
_diffrn_reflns_av_sigmaI/netI 0.0582
_diffrn_reflns_limit_h_max 13
_diffrn_reflns_limit_h_min -13
_diffrn_reflns_limit_k_max 15
_diffrn_reflns_limit_k_min -15
_diffrn_reflns_limit_l_max 17
_diffrn_reflns_limit_l_min -17
_diffrn_reflns_number 20141
_diffrn_reflns_theta_full 26.00
_diffrn_reflns_theta_max 27.50
_diffrn_reflns_theta_min 4.51
_diffrn_standards_number 0
_exptl_absorpt_coefficient_mu 0.982
_exptl_absorpt_correction_T_max 0.953
_exptl_absorpt_correction_T_min 0.828
_exptl_absorpt_correction_type multi-scan
_exptl_crystal_colour orange
_exptl_crystal_density_diffrn 1.485
_exptl_crystal_density_method 'not measured'
_exptl_crystal_description plate
_exptl_crystal_F_000 664
_exptl_crystal_size_max 0.20
_exptl_crystal_size_mid 0.20
_exptl_crystal_size_min 0.05
_refine_diff_density_max 0.781
_refine_diff_density_min -0.996
_refine_diff_density_rms 0.100
_refine_ls_extinction_method none
_refine_ls_goodness_of_fit_ref 1.039
_refine_ls_hydrogen_treatment constr
_refine_ls_matrix_type full
_refine_ls_number_parameters 283
_refine_ls_number_reflns 6574
_refine_ls_number_restraints 0
_refine_ls_restrained_S_all 1.039
_refine_ls_R_factor_all 0.0611
_refine_ls_R_factor_gt 0.0413
_refine_ls_shift/su_max 0.001
_refine_ls_shift/su_mean 0.000
_refine_ls_structure_factor_coef Fsqd
_refine_ls_weighting_details 'calc w=1/[\s^2^(Fo^2^)+(0.0594P)^2^+0.0000P] where P=(Fo^2^+2Fc^2^)/3'
_refine_ls_weighting_scheme calc
_refine_ls_wR_factor_gt 0.0982
_refine_ls_wR_factor_ref 0.1035
_reflns_number_gt 5118
_reflns_number_total 6574
_reflns_threshold_expression I>2\s(I)
_cod_database_code 4060500

loop_
_symmetry_equiv_pos_as_xyz
'x, y, z'
'-x, -y, -z'

loop_
_atom_site_label
_atom_site_type_symbol
_atom_site_fract_x
_atom_site_fract_y
_atom_site_fract_z
_atom_site_U_iso_or_equiv
_atom_site_adp_type
_atom_site_occupancy
_atom_site_symmetry_multiplicity
_atom_site_calc_flag
_atom_site_refinement_flags
_atom_site_disorder_assembly
_atom_site_disorder_group
Ru Ru 0.13968(3) 0.34769(2) 0.08726(2) 0.01792(9) Uani 1 1 d . . .
Cl1 Cl 0.03591(8) 0.42713(7) 0.19483(6) 0.02649(18) Uani 1 1 d . . .
Cl2 Cl 0.33382(8) 0.55555(7) 0.12302(7) 0.02706(18) Uani 1 1 d . . .
P P 0.27405(8) 0.31556(7) 0.24909(6) 0.02008(18) Uani 1 1 d . . .
C1 C 0.3233(4) 0.3389(4) -0.0778(3) 0.0426(10) Uani 1 1 d . . .
H1A H 0.2996 0.3135 -0.1533 0.064 Uiso 1 1 calc R . .
H1B H 0.3878 0.3024 -0.0373 0.064 Uiso 1 1 calc R . .
H1C H 0.3741 0.4302 -0.0587 0.064 Uiso 1 1 calc R . .
C2 C 0.1825(4) 0.2938(3) -0.0536(3) 0.0282(7) Uani 1 1 d . . .
C3 C 0.1406(4) 0.1920(3) -0.0011(3) 0.0275(7) Uani 1 1 d . . .
H3 H 0.2040 0.1512 0.0212 0.033 Uiso 1 1 calc R . .
C4 C 0.0077(4) 0.1498(3) 0.0188(3) 0.0260(7) Uani 1 1 d . . .
H4 H -0.0193 0.0794 0.0520 0.031 Uiso 1 1 calc R . .
C5 C -0.0869(3) 0.2119(3) -0.0104(3) 0.0276(7) Uani 1 1 d . . .
C6 C -0.0466(4) 0.3137(3) -0.0642(3) 0.0284(7) Uani 1 1 d . . .
H6 H -0.1097 0.3549 -0.0864 0.034 Uiso 1 1 calc R . .
C7 C 0.0851(4) 0.3535(3) -0.0846(3) 0.0285(7) Uani 1 1 d . . .
H7 H 0.1105 0.4221 -0.1200 0.034 Uiso 1 1 calc R . .
C8 C -0.2300(4) 0.1715(3) 0.0112(3) 0.0384(9) Uani 1 1 d . . .
H8 H -0.2350 0.2487 0.0391 0.046 Uiso 1 1 calc R . .
C9 C -0.2417(5) 0.0873(4) 0.0927(4) 0.0545(12) Uani 1 1 d . . .
H9A H -0.3298 0.0750 0.1099 0.082 Uiso 1 1 calc R . .
H9B H -0.1535 0.1263 0.1566 0.082 Uiso 1 1 calc R . .
H9C H -0.2494 0.0064 0.0642 0.082 Uiso 1 1 calc R . .
C10 C -0.3598(4) 0.1106(5) -0.0939(4) 0.0683(15) Uani 1 1 d . . .
H10A H -0.3495 0.1681 -0.1440 0.102 Uiso 1 1 calc R . .
H10B H -0.4531 0.0918 -0.0822 0.102 Uiso 1 1 calc R . .
H10C H -0.3598 0.0331 -0.1225 0.102 Uiso 1 1 calc R . .
C11 C 0.4290(3) 0.2789(3) 0.2510(3) 0.0262(7) Uani 1 1 d . . .
C12 C 0.5138(4) 0.3407(4) 0.1940(3) 0.0366(9) Uani 1 1 d . . .
H12 H 0.4833 0.3921 0.1490 0.044 Uiso 1 1 calc R . .
C13 C 0.6434(5) 0.3293(4) 0.2012(4) 0.0543(12) Uani 1 1 d . . .
H13 H 0.7012 0.3729 0.1616 0.065 Uiso 1 1 calc R . .
C14 C 0.6876(5) 0.2544(4) 0.2658(4) 0.0503(11) Uani 1 1 d . . .
H14 H 0.7765 0.2469 0.2715 0.060 Uiso 1 1 calc R . .
C15 C 0.6031(4) 0.1907(4) 0.3222(4) 0.0454(10) Uani 1 1 d . . .
H15 H 0.6331 0.1380 0.3657 0.054 Uiso 1 1 calc R . .
C16 C 0.4742(4) 0.2027(3) 0.3161(3) 0.0337(8) Uani 1 1 d . . .
H16 H 0.4171 0.1592 0.3561 0.040 Uiso 1 1 calc R . .
C17 C 0.1556(4) 0.1874(3) 0.2955(3) 0.0248(7) Uani 1 1 d . . .
C18 C 0.1199(4) 0.0638(3) 0.2575(3) 0.0322(8) Uani 1 1 d . . .
H18 H 0.1654 0.0462 0.2119 0.039 Uiso 1 1 calc R . .
C19 C 0.0187(4) -0.0347(4) 0.2850(3) 0.0418(9) Uani 1 1 d . . .
H19 H -0.0046 -0.1186 0.2582 0.050 Uiso 1 1 calc R . .
C20 C -0.0471(5) -0.0097(4) 0.3511(4) 0.0489(11) Uani 1 1 d . . .
H20 H -0.1165 -0.0765 0.3698 0.059 Uiso 1 1 calc R . .
C21 C -0.0124(5) 0.1133(4) 0.3907(3) 0.0483(11) Uani 1 1 d . . .
H21 H -0.0581 0.1298 0.4366 0.058 Uiso 1 1 calc R . .
C22 C 0.0886(4) 0.2124(4) 0.3636(3) 0.0348(8) Uani 1 1 d . . .
H22 H 0.1120 0.2961 0.3910 0.042 Uiso 1 1 calc R . .
C23 C 0.3655(4) 0.4518(3) 0.3558(3) 0.0267(7) Uani 1 1 d . . .
H23A H 0.4251 0.5241 0.3306 0.032 Uiso 1 1 calc R . .
H23B H 0.2881 0.4709 0.3700 0.032 Uiso 1 1 calc R . .
C24 C 0.4651(4) 0.4403(3) 0.4589(3) 0.0299(8) Uani 1 1 d . . .
H24A H 0.5443 0.4224 0.4466 0.036 Uiso 1 1 calc R . .
H24B H 0.4069 0.3694 0.4862 0.036 Uiso 1 1 calc R . .
Cl4 Cl 0.2942(2) 0.86009(17) 0.36168(15) 0.1043(6) Uani 1 1 d . . .
Cl3 Cl 0.5729(2) 0.84550(17) 0.39472(19) 0.1096(6) Uani 1 1 d . . .
C25 C 0.3834(7) 0.7611(5) 0.3648(5) 0.0814(18) Uani 1 1 d . . .
H25A H 0.3668 0.7081 0.4183 0.098 Uiso 1 1 calc R . .
H25B H 0.3403 0.7055 0.2953 0.098 Uiso 1 1 calc R . .

loop_
_atom_site_aniso_label
_atom_site_aniso_U_11
_atom_site_aniso_U_22
_atom_site_aniso_U_33
_atom_site_aniso_U_23
_atom_site_aniso_U_13
_atom_site_aniso_U_12
Ru 0.01634(13) 0.01667(13) 0.01808(14) 0.00010(9) 0.00404(9) 0.00612(9)
Cl1 0.0266(4) 0.0300(4) 0.0275(4) 0.0034(3) 0.0109(3) 0.0157(3)
Cl2 0.0240(4) 0.0195(4) 0.0321(5) 0.0016(3) 0.0083(3) 0.0050(3)
P 0.0214(4) 0.0182(4) 0.0186(4) -0.0008(3) 0.0037(3) 0.0092(3)
C1 0.042(2) 0.050(2) 0.033(2) 0.0009(18) 0.0215(18) 0.0114(18)
C2 0.0259(17) 0.0292(18) 0.0218(18) -0.0054(14) 0.0055(14) 0.0071(14)
C3 0.0263(17) 0.0253(17) 0.0245(18) -0.0069(14) 0.0030(14) 0.0101(14)
C4 0.0287(17) 0.0208(16) 0.0216(17) -0.0014(13) 0.0050(14) 0.0070(13)
C5 0.0209(16) 0.0231(17) 0.0261(19) -0.0070(14) 0.0004(14) 0.0035(13)
C6 0.0229(16) 0.0274(18) 0.0258(19) 0.0005(14) -0.0022(14) 0.0101(14)
C7 0.0329(18) 0.0279(18) 0.0178(17) 0.0024(14) 0.0051(14) 0.0089(14)
C8 0.0219(17) 0.032(2) 0.050(3) -0.0069(18) 0.0123(17) 0.0024(15)
C9 0.046(2) 0.041(2) 0.072(3) 0.000(2) 0.037(2) 0.0029(19)
C10 0.023(2) 0.071(3) 0.076(4) -0.004(3) 0.002(2) -0.002(2)
C11 0.0216(16) 0.0229(17) 0.0287(19) -0.0040(14) 0.0016(14) 0.0104(13)
C12 0.0310(19) 0.039(2) 0.044(2) 0.0073(18) 0.0130(17) 0.0185(16)
C13 0.039(2) 0.059(3) 0.079(4) 0.014(3) 0.030(2) 0.027(2)
C14 0.034(2) 0.053(3) 0.071(3) 0.002(2) 0.016(2) 0.028(2)
C15 0.044(2) 0.045(2) 0.051(3) 0.001(2) 0.002(2) 0.035(2)
C16 0.0347(19) 0.0310(19) 0.030(2) 0.0011(16) 0.0003(16) 0.0176(16)
C17 0.0284(17) 0.0266(17) 0.0179(17) 0.0070(13) 0.0043(13) 0.0128(14)
C18 0.0377(19) 0.0292(18) 0.030(2) 0.0076(15) 0.0114(16) 0.0149(15)
C19 0.045(2) 0.028(2) 0.041(2) 0.0108(17) 0.0104(19) 0.0078(17)
C20 0.050(2) 0.043(2) 0.050(3) 0.023(2) 0.023(2) 0.011(2)
C21 0.057(3) 0.062(3) 0.043(3) 0.024(2) 0.031(2) 0.029(2)
C22 0.044(2) 0.039(2) 0.027(2) 0.0108(16) 0.0151(17) 0.0212(17)
C23 0.0295(17) 0.0213(16) 0.0216(18) -0.0047(13) -0.0011(14) 0.0115(14)
C24 0.0371(19) 0.0258(17) 0.0212(18) -0.0031(14) -0.0002(15) 0.0164(15)
Cl4 0.1512(16) 0.0888(12) 0.1002(13) 0.0149(10) 0.0293(12) 0.0898(12)
Cl3 0.1149(14) 0.0838(12) 0.1405(18) 0.0394(12) 0.0426(13) 0.0523(10)
C25 0.130(5) 0.069(4) 0.063(4) 0.017(3) 0.019(4) 0.070(4)

loop_
_atom_type_symbol
_atom_type_description
_atom_type_scat_dispersion_real
_atom_type_scat_dispersion_imag
_atom_type_scat_source
C C 0.0033 0.0016 'International Tables Vol C Tables 4.2.6.8 and 6.1.1.4'
H H 0.0000 0.0000 'International Tables Vol C Tables 4.2.6.8 and 6.1.1.4'
Cl Cl 0.1484 0.1585 'International Tables Vol C Tables 4.2.6.8 and 6.1.1.4'
Ru Ru -1.2594 0.8363 'International Tables Vol C Tables 4.2.6.8 and 6.1.1.4'
P P 0.1023 0.0942 'International Tables Vol C Tables 4.2.6.8 and 6.1.1.4'

loop_
_geom_angle_atom_site_label_1
_geom_angle_atom_site_label_2
_geom_angle_atom_site_label_3
_geom_angle
_geom_angle_site_symmetry_1
_geom_angle_site_symmetry_3
_geom_angle_publ_flag
Cl1 Ru Cl2 88.30(3) . . ?
Cl1 Ru P 83.04(3) . . ?
Cl2 Ru P 88.44(3) . . ?
Ru P C11 116.33(12) . . ?
Ru P C17 111.42(11) . . ?
Ru P C23 114.42(11) . . ?
C11 P C17 105.53(15) . . ?
C11 P C23 101.44(15) . . ?
C17 P C23 106.67(16) . . ?
H1A C1 H1B 109.5 . . ?
H1A C1 H1C 109.5 . . ?
H1A C1 C2 109.5 . . ?
H1B C1 H1C 109.5 . . ?
H1B C1 C2 109.5 . . ?
H1C C1 C2 109.5 . . ?
C1 C2 C3 122.5(3) . . ?
C1 C2 C7 120.1(3) . . ?
C3 C2 C7 117.4(3) . . ?
C2 C3 H3 119.2 . . ?
C2 C3 C4 121.7(3) . . ?
H3 C3 C4 119.2 . . ?
C3 C4 H4 119.8 . . ?
C3 C4 C5 120.4(3) . . ?
H4 C4 C5 119.8 . . ?
C4 C5 C6 118.4(3) . . ?
C4 C5 C8 122.4(3) . . ?
C6 C5 C8 119.2(3) . . ?
C5 C6 H6 119.8 . . ?
C5 C6 C7 120.5(3) . . ?
H6 C6 C7 119.8 . . ?
C2 C7 C6 121.6(3) . . ?
C2 C7 H7 119.2 . . ?
C6 C7 H7 119.2 . . ?
C5 C8 H8 107.3 . . ?
C5 C8 C9 114.2(3) . . ?
C5 C8 C10 108.5(3) . . ?
H8 C8 C9 107.3 . . ?
H8 C8 C10 107.3 . . ?
C9 C8 C10 111.8(4) . . ?
C8 C9 H9A 109.5 . . ?
C8 C9 H9B 109.5 . . ?
C8 C9 H9C 109.5 . . ?
H9A C9 H9B 109.5 . . ?
H9A C9 H9C 109.5 . . ?
H9B C9 H9C 109.5 . . ?
C8 C10 H10A 109.5 . . ?
C8 C10 H10B 109.5 . . ?
C8 C10 H10C 109.5 . . ?
H10A C10 H10B 109.5 . . ?
H10A C10 H10C 109.5 . . ?
H10B C10 H10C 109.5 . . ?
P C11 C12 117.6(3) . . ?
P C11 C16 123.1(3) . . ?
C12 C11 C16 118.9(3) . . ?
C11 C12 H12 119.5 . . ?
C11 C12 C13 121.1(4) . . ?
H12 C12 C13 119.5 . . ?
C12 C13 H13 120.2 . . ?
C12 C13 C14 119.7(4) . . ?
H13 C13 C14 120.2 . . ?
C13 C14 H14 120.0 . . ?
C13 C14 C15 119.9(4) . . ?
H14 C14 C15 120.0 . . ?
C14 C15 H15 119.7 . . ?
C14 C15 C16 120.7(4) . . ?
H15 C15 C16 119.7 . . ?
C11 C16 C15 119.7(4) . . ?
C11 C16 H16 120.1 . . ?
C15 C16 H16 120.1 . . ?
P C17 C18 121.1(3) . . ?
P C17 C22 119.9(3) . . ?
C18 C17 C22 118.8(3) . . ?
C17 C18 H18 119.3 . . ?
C17 C18 C19 121.3(4) . . ?
H18 C18 C19 119.3 . . ?
C18 C19 H19 120.2 . . ?
C18 C19 C20 119.6(4) . . ?
H19 C19 C20 120.2 . . ?
C19 C20 H20 119.9 . . ?
C19 C20 C21 120.2(4) . . ?
H20 C20 C21 119.9 . . ?
C20 C21 H21 119.7 . . ?
C20 C21 C22 120.6(4) . . ?
H21 C21 C22 119.7 . . ?
C17 C22 C21 119.5(4) . . ?
C17 C22 H22 120.3 . . ?
C21 C22 H22 120.3 . . ?
P C23 H23A 108.1 . . ?
P C23 H23B 108.1 . . ?
P C23 C24 116.6(2) . . ?
H23A C23 H23B 107.3 . . ?
H23A C23 C24 108.1 . . ?
H23B C23 C24 108.1 . . ?
C23 C24 C24 111.5(3) . 2_666 ?
C23 C24 H24A 109.3 . . ?
C23 C24 H24B 109.3 . . ?
C24 C24 H24A 109.3 2_666 . ?
C24 C24 H24B 109.3 2_666 . ?
H24A C24 H24B 108.0 . . ?
Cl4 C25 Cl3 111.5(3) . . ?
Cl4 C25 H25A 109.3 . . ?
Cl4 C25 H25B 109.3 . . ?
Cl3 C25 H25A 109.3 . . ?
Cl3 C25 H25B 109.3 . . ?
H25A C25 H25B 108.0 . . ?

loop_
_geom_bond_atom_site_label_1
_geom_bond_atom_site_label_2
_geom_bond_distance
_geom_bond_site_symmetry_2
_geom_bond_publ_flag
Ru Cl1 2.4195(8) . ?
Ru Cl2 2.4140(8) . ?
Ru P 2.3487(9) . ?
P C11 1.829(3) . ?
P C17 1.826(3) . ?
P C23 1.834(3) . ?
C1 H1A 0.980 . ?
C1 H1B 0.980 . ?
C1 H1C 0.980 . ?
C1 C2 1.509(5) . ?
C2 C3 1.413(5) . ?
C2 C7 1.426(5) . ?
C3 H3 0.950 . ?
C3 C4 1.403(5) . ?
C4 H4 0.950 . ?
C4 C5 1.421(5) . ?
C5 C6 1.424(5) . ?
C5 C8 1.514(5) . ?
C6 H6 0.950 . ?
C6 C7 1.395(5) . ?
C7 H7 0.950 . ?
C8 H8 1.000 . ?
C8 C9 1.518(6) . ?
C8 C10 1.537(6) . ?
C9 H9A 0.980 . ?
C9 H9B 0.980 . ?
C9 H9C 0.980 . ?
C10 H10A 0.980 . ?
C10 H10B 0.980 . ?
C10 H10C 0.980 . ?
C11 C12 1.374(5) . ?
C11 C16 1.397(5) . ?
C12 H12 0.950 . ?
C12 C13 1.391(5) . ?
C13 H13 0.950 . ?
C13 C14 1.376(7) . ?
C14 H14 0.950 . ?
C14 C15 1.373(6) . ?
C15 H15 0.950 . ?
C15 C16 1.390(5) . ?
C16 H16 0.950 . ?
C17 C18 1.390(5) . ?
C17 C22 1.404(5) . ?
C18 H18 0.950 . ?
C18 C19 1.393(5) . ?
C19 H19 0.950 . ?
C19 C20 1.373(6) . ?
C20 H20 0.950 . ?
C20 C21 1.392(6) . ?
C21 H21 0.950 . ?
C21 C22 1.394(5) . ?
C22 H22 0.950 . ?
C23 H23A 0.990 . ?
C23 H23B 0.990 . ?
C23 C24 1.512(5) . ?
C24 C24 1.529(6) 2_666 ?
C24 H24A 0.990 . ?
C24 H24B 0.990 . ?
Cl4 C25 1.752(5) . ?
Cl3 C25 1.743(7) . ?
C25 H25A 0.990 . ?
C25 H25B 0.990 . ?
